data_7126500
loop_
_publ_author_name
'Sasmal, Sheuli'
'Sinha, Soumya Kumar'
'Lahiri, Goutam Kumar'
'Maiti, Debabrata'

_publ_section_title
;
 A directing group-assisted ruthenium-catalyzed approach to access
 meta-nitrated phenols.
;
_journal_issue 52
_journal_name_full 'Chemical communications (Cambridge, England)'
_journal_page_first 7100
_journal_page_last 7103
_journal_paper_doi 10.1039/d0cc02851g
_journal_volume 56
_journal_year 2020
_chemical_absolute_configuration unk
_chemical_formula_moiety 'C12 H9 F N2 O3'
_chemical_formula_sum 'C12 H9 F N2 O3'
_chemical_formula_weight 248.21
_space_group_crystal_system orthorhombic
_space_group_IT_number 33
_space_group_name_Hall 'P 2c -2n'
_space_group_name_H-M_alt 'P n a 21'
_atom_sites_solution_hydrogens geom
_atom_sites_solution_primary direct
_audit_creation_date 2020-04-13
_audit_creation_method
;
Olex2 1.3
(compiled Nov 21 2019 18:26:39 for OlexSys, GUI svn.r6003)
;
_audit_update_record
;
2020-04-13 deposited with the CCDC.	2020-05-07 downloaded from the CCDC.
;
_cell_angle_alpha 90
_cell_angle_beta 90
_cell_angle_gamma 90
_cell_formula_units_Z 4
_cell_length_a 13.7895(17)
_cell_length_b 20.620(2)
_cell_length_c 3.8818(7)
_cell_measurement_reflns_used 1495
_cell_measurement_temperature 150
_cell_measurement_theta_max 28.1340
_cell_measurement_theta_min 2.4520
_cell_volume 1103.7(3)
_computing_cell_refinement 'CrysAlisPro 1.171.39.46 (Rigaku OD, 2018)'
_computing_data_collection 'CrysAlisPro 1.171.39.46 (Rigaku OD, 2018)'
_computing_data_reduction 'CrysAlisPro 1.171.39.46 (Rigaku OD, 2018)'
_computing_molecular_graphics 'Olex2 1.3 (Dolomanov et al., 2009)'
_computing_publication_material 'Olex2 1.3 (Dolomanov et al., 2009)'
_computing_structure_refinement 'SHELXL 2014/7 (Sheldrick, 2015)'
_computing_structure_solution 'ShelXT (Sheldrick, 2015)'
_diffrn_ambient_temperature 150
_diffrn_detector 'CCD plate'
_diffrn_detector_area_resol_mean 28.5714
_diffrn_detector_type 'Rigaku Saturn724+'
_diffrn_measured_fraction_theta_full 0.997
_diffrn_measured_fraction_theta_max 0.997
_diffrn_measurement_details
;
List of Runs (angles in degrees, time in seconds):

  # Type    Start    End  Width  t~exp~   \w     \q     \k     \f   Frames
#--------------------------------------------------------------------------
  1  \w    -63.00  70.00   1.00    8.00    --  -20.00   0.00-180.00  133
  2  \w    -96.00  19.00   1.00    8.00    --  -20.00 -72.00  36.00  115
  3  \w    -72.00 -42.00   1.00    8.00    --  -20.00 -72.00-180.00   30
  4  \w   -110.00 -80.00   1.00    8.00    --  -20.00   0.00 108.00   30
;
_diffrn_measurement_device 'abstract diffractometer'
_diffrn_measurement_device_type 'dtrek-CrysAlisPro-abstract goniometer imported rigaku-d*trek images'
_diffrn_measurement_method '\w scans'
_diffrn_measurement_specimen_support 'Mitegen 50um'
_diffrn_orient_matrix_type 'CrysAlisPro convention (1999,Acta A55,543-557)'
_diffrn_orient_matrix_UB_11 0.0047214000
_diffrn_orient_matrix_UB_12 -0.0073641000
_diffrn_orient_matrix_UB_13 0.1777968000
_diffrn_orient_matrix_UB_21 0.0471998000
_diffrn_orient_matrix_UB_22 0.0136476000
_diffrn_orient_matrix_UB_23 0.0002543000
_diffrn_orient_matrix_UB_31 -0.0198518000
_diffrn_orient_matrix_UB_32 0.0306910000
_diffrn_orient_matrix_UB_33 0.0426587000
_diffrn_radiation_collimation 0.3
_diffrn_radiation_monochromator graphite
_diffrn_radiation_probe x-ray
_diffrn_radiation_type 'Mo K\a'
_diffrn_radiation_wavelength 0.71073
_diffrn_reflns_av_R_equivalents 0.1011
_diffrn_reflns_av_unetI/netI 0.1333
_diffrn_reflns_Laue_measured_fraction_full 0.997
_diffrn_reflns_Laue_measured_fraction_max 0.997
_diffrn_reflns_limit_h_max 16
_diffrn_reflns_limit_h_min -14
_diffrn_reflns_limit_k_max 23
_diffrn_reflns_limit_k_min -24
_diffrn_reflns_limit_l_max 4
_diffrn_reflns_limit_l_min -4
_diffrn_reflns_number 6191
_diffrn_reflns_point_group_measured_fraction_full 0.977
_diffrn_reflns_point_group_measured_fraction_max 0.977
_diffrn_reflns_theta_full 24.991
_diffrn_reflns_theta_max 24.991
_diffrn_reflns_theta_min 2.467
_diffrn_source 'fine-focus sealed X-ray tube'
_diffrn_source_current 24.0
_diffrn_source_power 1.2
_diffrn_source_target Mo
_diffrn_source_type 'Enhance (Mo) X-ray Source'
_diffrn_source_voltage 50.0
_exptl_absorpt_coefficient_mu 0.120
_exptl_absorpt_correction_T_max 1.00000
_exptl_absorpt_correction_T_min 0.53177
_exptl_absorpt_correction_type multi-scan
_exptl_absorpt_process_details
;
CrysAlisPro 1.171.39.46 (Rigaku Oxford Diffraction, 2018)
Empirical absorption correction using spherical harmonics,
 implemented in SCALE3 ABSPACK scaling algorithm.
;
_exptl_crystal_colour 'clear light colourless'
_exptl_crystal_colour_lustre clear
_exptl_crystal_colour_modifier light
_exptl_crystal_colour_primary colourless
_exptl_crystal_density_diffrn 1.494
_exptl_crystal_description trapezoid
_exptl_crystal_F_000 512
_exptl_crystal_size_max 0.12
_exptl_crystal_size_mid 0.087
_exptl_crystal_size_min 0.08
_refine_diff_density_max 0.317
_refine_diff_density_min -0.299
_refine_diff_density_rms 0.075
_refine_ls_abs_structure_details
;
 Flack x determined using 250 quotients [(I+)-(I-)]/[(I+)+(I-)]
 (Parsons, Flack and Wagner, Acta Cryst. B69 (2013) 249-259).
;
_refine_ls_abs_structure_Flack -2.7(10)
_refine_ls_extinction_method none
_refine_ls_goodness_of_fit_ref 1.069
_refine_ls_hydrogen_treatment constr
_refine_ls_matrix_type full
_refine_ls_number_parameters 164
_refine_ls_number_reflns 1909
_refine_ls_number_restraints 1
_refine_ls_restrained_S_all 1.069
_refine_ls_R_factor_all 0.1315
_refine_ls_R_factor_gt 0.0710
_refine_ls_shift/su_max 0.000
_refine_ls_shift/su_mean 0.000
_refine_ls_structure_factor_coef Fsqd
_refine_ls_weighting_details 'w=1/[\s^2^(Fo^2^)+(0.0424P)^2^+0.3265P] where P=(Fo^2^+2Fc^2^)/3'
_refine_ls_weighting_scheme calc
_refine_ls_wR_factor_gt 0.1277
_refine_ls_wR_factor_ref 0.1654
_reflns_Friedel_coverage 0.686
_reflns_Friedel_fraction_full 0.949
_reflns_Friedel_fraction_max 0.949
_reflns_number_gt 1140
_reflns_number_total 1909
_reflns_threshold_expression 'I > 2\s(I)'
_cod_data_source_file d0cc02851g2.cif
_cod_data_source_block dm-aj-l4-50_mo
_cod_depositor_comments
;
Adding full bibliography for 7126500--7126501.cif.

2025-01-30
Z value and formula fixed to values more according to usual
chemical conventions.                 miguel
;
_cod_original_formula_weight 198.57
_cod_original_formula_moiety '0.8(C12 H9 F N2 O3)'
_cod_original_formula_units_Z 5
_cod_original_cell_volume 1103.8(3)
_cod_original_formula_sum 'C9.60 H7.20 F0.80 N1.60 O2.40'
_cod_database_code 7126500
_shelx_shelxl_version_number 2014/7
_shelx_space_group_comment
;
The symmetry employed for this shelxl refinement is uniquely defined
by the following loop, which should always be used as a source of
symmetry information in preference to the above space-group names.
They are only intended as comments.
;
_shelx_estimated_absorpt_t_max 0.990
_shelx_estimated_absorpt_t_min 0.986
_reflns_odcompleteness_completeness 93.63
_reflns_odcompleteness_iscentric 1
_reflns_odcompleteness_theta 31.08
_olex2_refinement_description
;
1. Fixed Uiso
 At 1.2 times of:
  All C(H) groups
 At 1.5 times of:
  All C(H,H,H) groups
2.a Aromatic/amide H refined with riding coordinates:
 C007(H007), C008(H008), C009(H009), C00A(H00A), C00E(H00E), C00I(H00I)
2.b Idealised Me refined as rotating group:
 C00C(H00B,H00C,H00D)
;
_olex2_submission_special_instructions 'No special instructions were received'
_oxdiff_exptl_absorpt_empirical_details
;
Empirical correction (ABSPACK) includes:
- Absorption correction using spherical harmonics
- Frame scaling
;
_oxdiff_exptl_absorpt_empirical_full_max 1.656
_oxdiff_exptl_absorpt_empirical_full_min 0.659

loop_
_space_group_symop_operation_xyz
'x, y, z'
'-x, -y, z+1/2'
'x+1/2, -y+1/2, z'
'-x+1/2, y+1/2, z+1/2'

loop_
_atom_site_label
_atom_site_type_symbol
_atom_site_fract_x
_atom_site_fract_y
_atom_site_fract_z
_atom_site_U_iso_or_equiv
_atom_site_adp_type
_atom_site_occupancy
_atom_site_site_symmetry_order
_atom_site_calc_flag
_atom_site_refinement_flags_posn
_atom_site_refinement_flags_adp
_atom_site_refinement_flags_occupancy
_atom_site_disorder_assembly
_atom_site_disorder_group
F001 F 0.5629(3) 0.14326(17) 0.4459(14) 0.0482(14) Uani 1 1 d . . . . .
O002 O 0.4805(3) 0.4024(2) 0.5820(14) 0.0351(15) Uani 1 1 d . . . . .
O003 O 0.4106(4) 0.1418(2) 0.0271(17) 0.0491(16) Uani 1 1 d . . . . .
O004 O 0.2948(4) 0.2027(3) 0.216(2) 0.060(2) Uani 1 1 d . . . . .
N005 N 0.3273(4) 0.3875(2) 0.8245(18) 0.0307(16) Uani 1 1 d . . . . .
N006 N 0.3807(5) 0.1885(3) 0.195(2) 0.0410(17) Uani 1 1 d . . . . .
C007 C 0.5847(4) 0.3134(3) 0.658(2) 0.033(2) Uani 1 1 d . . . . .
H007 H 0.6311 0.3423 0.7547 0.040 Uiso 1 1 calc R U . . .
C008 C 0.2421(5) 0.4142(3) 0.922(2) 0.0298(19) Uani 1 1 d . . . . .
H008 H 0.1954 0.3868 1.0275 0.036 Uiso 1 1 calc R U . . .
C009 C 0.6064(5) 0.2483(4) 0.621(2) 0.036(2) Uani 1 1 d . . . . .
H009 H 0.6671 0.2320 0.6983 0.044 Uiso 1 1 calc R U . . .
C00A C 0.2883(5) 0.5178(3) 0.726(2) 0.0338(19) Uani 1 1 d . . . . .
H00A H 0.2757 0.5627 0.6932 0.041 Uiso 1 1 calc R U . . .
C00B C 0.2186(5) 0.4786(3) 0.878(2) 0.0302(18) Uani 1 1 d . . . . .
C00C C 0.1212(4) 0.5034(3) 0.997(3) 0.041(2) Uani 1 1 d . . . . .
H00B H 0.0877 0.5243 0.8041 0.062 Uiso 1 1 calc R U . . .
H00C H 0.1305 0.5349 1.1831 0.062 Uiso 1 1 calc R U . . .
H00D H 0.0821 0.4670 1.0817 0.062 Uiso 1 1 calc R U . . .
C00D C 0.5407(5) 0.2076(3) 0.474(2) 0.0327(19) Uani 1 1 d . . . . .
C00E C 0.3758(5) 0.4921(3) 0.624(2) 0.0303(19) Uani 1 1 d . . . . .
H00E H 0.4244 0.5184 0.5217 0.036 Uiso 1 1 calc R U . . .
C00F C 0.4950(5) 0.3361(3) 0.555(2) 0.0284(18) Uani 1 1 d . . . . .
C00G C 0.3904(4) 0.4265(3) 0.677(2) 0.0282(17) Uani 1 1 d . . . . .
C00H C 0.4521(4) 0.2306(3) 0.364(2) 0.0281(17) Uani 1 1 d . . . . .
C00I C 0.4284(4) 0.2952(3) 0.404(2) 0.0287(19) Uani 1 1 d . . . . .
H00I H 0.3673 0.3111 0.3285 0.034 Uiso 1 1 calc R U . . .

loop_
_atom_site_aniso_label
_atom_site_aniso_U_11
_atom_site_aniso_U_22
_atom_site_aniso_U_33
_atom_site_aniso_U_23
_atom_site_aniso_U_13
_atom_site_aniso_U_12
F001 0.050(3) 0.038(2) 0.056(4) 0.001(3) 0.015(3) 0.0146(19)
O002 0.027(3) 0.028(2) 0.051(4) 0.000(3) 0.005(3) 0.001(2)
O003 0.059(3) 0.041(3) 0.048(4) -0.010(3) 0.007(3) 0.000(3)
O004 0.032(3) 0.068(4) 0.081(5) -0.027(4) 0.004(4) -0.003(3)
N005 0.024(3) 0.025(3) 0.044(5) 0.002(3) 0.001(3) -0.004(3)
N006 0.050(4) 0.032(3) 0.041(5) 0.000(4) 0.010(4) -0.005(3)
C007 0.024(4) 0.042(4) 0.035(5) -0.009(4) 0.004(4) 0.000(3)
C008 0.030(4) 0.028(3) 0.031(5) 0.000(4) -0.001(4) -0.006(3)
C009 0.029(4) 0.046(4) 0.034(6) 0.010(4) 0.004(4) 0.010(4)
C00A 0.035(4) 0.029(4) 0.037(5) -0.001(4) -0.006(4) 0.000(3)
C00B 0.030(4) 0.030(4) 0.030(5) -0.004(4) 0.000(4) -0.005(3)
C00C 0.037(4) 0.042(4) 0.045(6) -0.003(4) 0.006(5) 0.006(4)
C00D 0.038(4) 0.023(3) 0.037(5) -0.001(4) 0.009(4) 0.010(3)
C00E 0.028(4) 0.031(4) 0.032(5) 0.002(4) 0.001(4) -0.009(3)
C00F 0.026(4) 0.028(3) 0.031(5) 0.000(4) 0.005(3) 0.005(3)
C00G 0.029(4) 0.030(3) 0.026(5) -0.003(4) -0.008(4) 0.001(3)
C00H 0.026(4) 0.034(4) 0.024(5) 0.004(4) -0.002(4) -0.002(3)
C00I 0.025(4) 0.027(3) 0.034(5) -0.002(4) 0.006(4) 0.005(3)

loop_
_atom_type_symbol
_atom_type_description
_atom_type_scat_dispersion_real
_atom_type_scat_dispersion_imag
_atom_type_scat_source
C C 0.0033 0.0016 'International Tables Vol C Tables 4.2.6.8 and 6.1.1.4'
H H 0.0000 0.0000 'International Tables Vol C Tables 4.2.6.8 and 6.1.1.4'
F F 0.0171 0.0103 'International Tables Vol C Tables 4.2.6.8 and 6.1.1.4'
N N 0.0061 0.0033 'International Tables Vol C Tables 4.2.6.8 and 6.1.1.4'
O O 0.0106 0.0060 'International Tables Vol C Tables 4.2.6.8 and 6.1.1.4'

loop_
_geom_angle_atom_site_label_1
_geom_angle_atom_site_label_2
_geom_angle_atom_site_label_3
_geom_angle
_geom_angle_site_symmetry_1
_geom_angle_site_symmetry_3
_geom_angle_publ_flag
C00F O002 C00G 120.2(5) . . ?
C00G N005 C008 116.5(5) . . ?
O003 N006 C00H 118.3(6) . . ?
O004 N006 O003 123.0(7) . . ?
O004 N006 C00H 118.7(7) . . ?
C009 C007 H007 120.3 . . ?
C00F C007 H007 120.3 . . ?
C00F C007 C009 119.5(6) . . ?
N005 C008 H008 117.8 . . ?
N005 C008 C00B 124.3(6) . . ?
C00B C008 H008 117.8 . . ?
C007 C009 H009 120.1 . . ?
C00D C009 C007 119.9(6) . . ?
C00D C009 H009 120.1 . . ?
C00B C00A H00A 119.8 . . ?
C00E C00A H00A 119.8 . . ?
C00E C00A C00B 120.3(6) . . ?
C008 C00B C00A 116.8(6) . . ?
C008 C00B C00C 119.8(6) . . ?
C00A C00B C00C 123.4(6) . . ?
C00B C00C H00B 109.5 . . ?
C00B C00C H00C 109.5 . . ?
C00B C00C H00D 109.5 . . ?
H00B C00C H00C 109.5 . . ?
H00B C00C H00D 109.5 . . ?
H00C C00C H00D 109.5 . . ?
F001 C00D C00H 120.6(6) . . ?
C009 C00D F001 118.9(6) . . ?
C009 C00D C00H 120.5(6) . . ?
C00A C00E H00E 121.2 . . ?
C00A C00E C00G 117.6(6) . . ?
C00G C00E H00E 121.2 . . ?
C007 C00F O002 116.2(6) . . ?
C00I C00F O002 122.8(6) . . ?
C00I C00F C007 120.8(6) . . ?
N005 C00G O002 119.3(6) . . ?
N005 C00G C00E 124.5(6) . . ?
C00E C00G O002 116.1(6) . . ?
C00D C00H N006 121.9(6) . . ?
C00D C00H C00I 120.5(6) . . ?
C00I C00H N006 117.5(6) . . ?
C00F C00I C00H 118.8(6) . . ?
C00F C00I H00I 120.6 . . ?
C00H C00I H00I 120.6 . . ?

loop_
_geom_bond_atom_site_label_1
_geom_bond_atom_site_label_2
_geom_bond_distance
_geom_bond_site_symmetry_2
_geom_bond_publ_flag
F001 C00D 1.366(7) . ?
O002 C00F 1.386(7) . ?
O002 C00G 1.388(7) . ?
O003 N006 1.235(8) . ?
O004 N006 1.223(6) . ?
N005 C008 1.351(8) . ?
N005 C00G 1.316(8) . ?
N006 C00H 1.467(9) . ?
C007 H007 0.9500 . ?
C007 C009 1.383(9) . ?
C007 C00F 1.383(8) . ?
C008 H008 0.9500 . ?
C008 C00B 1.378(8) . ?
C009 H009 0.9500 . ?
C009 C00D 1.362(10) . ?
C00A H00A 0.9500 . ?
C00A C00B 1.387(9) . ?
C00A C00E 1.377(8) . ?
C00B C00C 1.510(8) . ?
C00C H00B 0.9800 . ?
C00C H00C 0.9800 . ?
C00C H00D 0.9800 . ?
C00D C00H 1.378(8) . ?
C00E H00E 0.9500 . ?
C00E C00G 1.382(8) . ?
C00F C00I 1.378(9) . ?
C00H C00I 1.379(8) . ?
C00I H00I 0.9500 . ?

loop_
_geom_torsion_atom_site_label_1
_geom_torsion_atom_site_label_2
_geom_torsion_atom_site_label_3
_geom_torsion_atom_site_label_4
_geom_torsion
_geom_torsion_site_symmetry_1
_geom_torsion_site_symmetry_2
_geom_torsion_site_symmetry_3
_geom_torsion_site_symmetry_4
_geom_torsion_publ_flag
F001 C00D C00H N006 -3.8(12) . . . . ?
F001 C00D C00H C00I 177.6(7) . . . . ?
O002 C00F C00I C00H 175.1(7) . . . . ?
O003 N006 C00H C00D -29.2(11) . . . . ?
O003 N006 C00H C00I 149.4(7) . . . . ?
O004 N006 C00H C00D 153.6(8) . . . . ?
O004 N006 C00H C00I -27.8(12) . . . . ?
N005 C008 C00B C00A -0.7(12) . . . . ?
N005 C008 C00B C00C -179.9(8) . . . . ?
N006 C00H C00I C00F -178.6(7) . . . . ?
C007 C009 C00D F001 -178.6(7) . . . . ?
C007 C009 C00D C00H -0.7(13) . . . . ?
C007 C00F C00I C00H 1.3(12) . . . . ?
C008 N005 C00G O002 177.8(6) . . . . ?
C008 N005 C00G C00E 1.6(12) . . . . ?
C009 C007 C00F O002 -176.5(7) . . . . ?
C009 C007 C00F C00I -2.3(12) . . . . ?
C009 C00D C00H N006 178.3(8) . . . . ?
C009 C00D C00H C00I -0.3(12) . . . . ?
C00A C00E C00G O002 -177.9(7) . . . . ?
C00A C00E C00G N005 -1.6(12) . . . . ?
C00B C00A C00E C00G 0.4(12) . . . . ?
C00D C00H C00I C00F 0.0(12) . . . . ?
C00E C00A C00B C008 0.7(12) . . . . ?
C00E C00A C00B C00C 179.8(8) . . . . ?
C00F O002 C00G N005 17.4(11) . . . . ?
C00F O002 C00G C00E -166.1(7) . . . . ?
C00F C007 C009 C00D 2.0(13) . . . . ?
C00G O002 C00F C007 -143.4(7) . . . . ?
C00G O002 C00F C00I 42.4(11) . . . . ?
C00G N005 C008 C00B -0.4(12) . . . . ?
